data_2201810
loop_
_publ_author_name
'Jones, Peter G.'
'\'Alvarez-Falc\'on, Miguel M.'

_publ_section_title
;
 Bis(triphenylphosphine)iminium
 \m-acetato-di-\m-acetylacetonato-bis[acetylacetonatomagnesate(II)]
 monohydrate
;
_journal_issue 4
_journal_name_full 'Acta Crystallographica Section E'
_journal_page_first m192
_journal_page_last m194
_journal_paper_doi 10.1107/S1600536803005713
_journal_volume 59
_journal_year 2003
_chemical_formula_iupac '(C36 H30 N P2) [Mg2 (C2 H3 O2) (C5 H7 O2)4], H2 O'
_chemical_formula_moiety 'C36 H30 N P2 1+, C22 H31 Mg2 O10 1-, H2 O'
_chemical_formula_sum 'C58 H63 Mg2 N O11 P2'
_chemical_formula_weight 1060.65
_chemical_name_systematic
;Bis(triphenylphosphine)iminium
\m-acetato-di-\m-acetylacetonato-bis[acetylacetonatomagnesate(II)]
 monohydrate
;
_space_group_IT_number 14
_symmetry_cell_setting monoclinic
_symmetry_space_group_name_Hall '-P 2yn'
_symmetry_space_group_name_H-M 'P 1 21/n 1'
_atom_sites_solution_hydrogens geom
_atom_sites_solution_primary direct
_atom_sites_solution_secondary difmap
_audit_creation_method SHELXL-97
_cell_angle_alpha 90.00
_cell_angle_beta 106.209(6)
_cell_angle_gamma 90.00
_cell_formula_units_Z 4
_cell_length_a 19.945(2)
_cell_length_b 14.069(2)
_cell_length_c 20.762(3)
_cell_measurement_reflns_used 7821
_cell_measurement_temperature 133(2)
_cell_measurement_theta_max 25
_cell_measurement_theta_min 2.5
_cell_volume 5594.4(13)
_computing_cell_refinement 'SAINT (Bruker, 1998)'
_computing_data_collection 'SMART (Bruker, 1998)'
_computing_data_reduction SAINT
_computing_molecular_graphics 'XP (Siemens, 1994)'
_computing_publication_material SHELXL97
_computing_structure_refinement 'SHELXL97 (Sheldrick, 1997)'
_computing_structure_solution 'SHELXS97 (Sheldrick, 1990)'
_diffrn_ambient_temperature 133(2)
_diffrn_detector_area_resol_mean 8.192
_diffrn_measured_fraction_theta_full 0.999
_diffrn_measured_fraction_theta_max 0.999
_diffrn_measurement_device_type 'Bruker SMART 1000 CCD'
_diffrn_measurement_method '\w and \f'
_diffrn_radiation_monochromator graphite
_diffrn_radiation_source 'fine-focus sealed tube'
_diffrn_radiation_type MoK\a
_diffrn_radiation_wavelength 0.71073
_diffrn_reflns_av_R_equivalents 0.0870
_diffrn_reflns_av_sigmaI/netI 0.0868
_diffrn_reflns_limit_h_max 23
_diffrn_reflns_limit_h_min -23
_diffrn_reflns_limit_k_max 16
_diffrn_reflns_limit_k_min -16
_diffrn_reflns_limit_l_max 24
_diffrn_reflns_limit_l_min -24
_diffrn_reflns_number 57401
_diffrn_reflns_theta_full 25.00
_diffrn_reflns_theta_max 25.03
_diffrn_reflns_theta_min 1.67
_diffrn_standards_decay_% 0
_diffrn_standards_interval_count 0
_diffrn_standards_interval_time 0
_diffrn_standards_number 0
_exptl_absorpt_coefficient_mu 0.160
_exptl_absorpt_correction_type none
_exptl_crystal_colour colourless
_exptl_crystal_density_diffrn 1.259
_exptl_crystal_density_method 'not measured'
_exptl_crystal_description plate
_exptl_crystal_F_000 2240
_exptl_crystal_size_max 0.32
_exptl_crystal_size_mid 0.18
_exptl_crystal_size_min 0.03
_refine_diff_density_max 0.471
_refine_diff_density_min -0.303
_refine_ls_extinction_method none
_refine_ls_goodness_of_fit_ref 0.917
_refine_ls_hydrogen_treatment mixed
_refine_ls_matrix_type full
_refine_ls_number_parameters 684
_refine_ls_number_reflns 9872
_refine_ls_number_restraints 671
_refine_ls_restrained_S_all 0.887
_refine_ls_R_factor_all 0.0906
_refine_ls_R_factor_gt 0.0447
_refine_ls_shift/su_max 0.001
_refine_ls_shift/su_mean 0.000
_refine_ls_structure_factor_coef Fsqd
_refine_ls_weighting_details 'calc w = 1/[\s^2^(Fo^2^)+(0.05P)^2^] where P = (Fo^2^+2Fc^2^)/3'
_refine_ls_weighting_scheme calc
_refine_ls_wR_factor_gt 0.0935
_refine_ls_wR_factor_ref 0.1052
_reflns_number_gt 5934
_reflns_number_total 9872
_reflns_threshold_expression I>2\s(I)
_cod_data_source_file bt6250.cif
_cod_data_source_block I
_cod_depositor_comments
;
The following automatic conversions were performed:
'_geom_bond_publ_flag' value 'Y' changed to 'y' according to
'/home/saulius/struct/CIF-dictionaries/cif_core.dic' dictionary named
'cif_core.dic' version 2.4.1 from 2010-06-29 (12 times).

Automatic conversion script
Id: cif_fix_enum 1527 2010-12-29 10:47:43Z saulius 

The following automatic conversions were performed:

'_geom_bond_publ_flag' value 'Y' changed to 'y' according to
/home/saulius/struct/CIF-dictionaries/cif_core.dic dictionary named
'cif_core.dic' version 2.4.1 from 2010-06-29 (12
times).

'_geom_angle_publ_flag' value 'Y' changed to 'y' according
to /home/saulius/struct/CIF-dictionaries/cif_core.dic dictionary
named 'cif_core.dic' version 2.4.1 from 2010-06-29 (44 times).

Automatic conversion script
Id: cif_fix_values 1715 2011-07-08 13:25:40Z adriana 
;
_cod_original_cell_volume 5594.6(13)
_cod_original_sg_symbol_H-M 'P 21/n'
_cod_database_code 2201810
_cod_database_fobs_code 2201810

loop_
_symmetry_equiv_pos_as_xyz
'x, y, z'
'-x+1/2, y+1/2, -z+1/2'
'-x, -y, -z'
'x-1/2, -y-1/2, z-1/2'

loop_
_atom_site_label
_atom_site_fract_x
_atom_site_fract_y
_atom_site_fract_z
_atom_site_U_iso_or_equiv
_atom_site_adp_type
_atom_site_calc_flag
_atom_site_refinement_flags
_atom_site_occupancy
_atom_site_disorder_assembly
_atom_site_disorder_group
_atom_site_type_symbol
P1 0.42191(3) 0.65911(5) 0.14956(3) 0.02219(17) Uani d U 1 . . P
P2 0.51267(3) 0.79418(5) 0.24415(3) 0.02287(17) Uani d U 1 . . P
N 0.48730(10) 0.72242(15) 0.18343(10) 0.0245(5) Uani d U 1 . . N
C11 0.39393(12) 0.68813(18) 0.06165(12) 0.0240(6) Uani d DU 1 . . C
C12 0.44079(13) 0.73147(19) 0.03258(13) 0.0313(7) Uani d DU 1 . . C
H12 0.4864 0.7469 0.0594 0.038 Uiso calc R 1 . . H
C13 0.42148(15) 0.7521(2) -0.03479(14) 0.0436(8) Uani d DU 1 . . C
H13 0.4539 0.7806 -0.0548 0.052 Uiso calc R 1 . . H
C14 0.35455(15) 0.7312(2) -0.07317(14) 0.0425(8) Uani d DU 1 . . C
H14 0.3410 0.7461 -0.1197 0.051 Uiso calc R 1 . . H
C15 0.30726(14) 0.6891(2) -0.04482(13) 0.0355(7) Uani d DU 1 . . C
H15 0.2613 0.6753 -0.0716 0.043 Uiso calc R 1 . . H
C16 0.32691(13) 0.66679(19) 0.02259(13) 0.0280(7) Uani d DU 1 . . C
H16 0.2947 0.6369 0.0422 0.034 Uiso calc R 1 . . H
C21 0.44520(12) 0.53561(18) 0.15850(12) 0.0230(6) Uani d DU 1 . . C
C22 0.39833(14) 0.46608(19) 0.12550(13) 0.0313(7) Uani d DU 1 . . C
H22 0.3542 0.4841 0.0967 0.038 Uiso calc R 1 . . H
C23 0.41584(15) 0.3711(2) 0.13463(15) 0.0395(8) Uani d DU 1 . . C
H23 0.3839 0.3236 0.1123 0.047 Uiso calc R 1 . . H
C24 0.48076(16) 0.3455(2) 0.17681(15) 0.0414(8) Uani d DU 1 . . C
H24 0.4928 0.2801 0.1833 0.050 Uiso calc R 1 . . H
C25 0.52738(15) 0.4130(2) 0.20888(14) 0.0375(7) Uani d DU 1 . . C
H25 0.5717 0.3944 0.2370 0.045 Uiso calc R 1 . . H
C26 0.51012(13) 0.50835(19) 0.20041(13) 0.0282(7) Uani d DU 1 . . C
H26 0.5424 0.5552 0.2231 0.034 Uiso calc R 1 . . H
C31 0.34850(12) 0.67546(18) 0.18264(12) 0.0217(6) Uani d DU 1 . . C
C32 0.30432(13) 0.7532(2) 0.16235(13) 0.0322(7) Uani d DU 1 . . C
H32 0.3103 0.7940 0.1279 0.039 Uiso calc R 1 . . H
C33 0.25221(14) 0.7707(2) 0.19217(14) 0.0381(8) Uani d DU 1 . . C
H33 0.2222 0.8238 0.1780 0.046 Uiso calc R 1 . . H
C34 0.24276(14) 0.7128(2) 0.24209(14) 0.0354(7) Uani d DU 1 . . C
H34 0.2063 0.7255 0.2622 0.042 Uiso calc R 1 . . H
C35 0.28601(14) 0.6365(2) 0.26281(14) 0.0352(7) Uani d DU 1 . . C
H35 0.2798 0.5964 0.2975 0.042 Uiso calc R 1 . . H
C36 0.33882(13) 0.61787(19) 0.23313(13) 0.0296(7) Uani d DU 1 . . C
H36 0.3687 0.5648 0.2477 0.035 Uiso calc R 1 . . H
C41 0.49764(12) 0.74953(18) 0.32009(12) 0.0233(6) Uani d DU 1 . . C
C42 0.44168(13) 0.7793(2) 0.34263(13) 0.0334(7) Uani d DU 1 . . C
H42 0.4136 0.8309 0.3210 0.040 Uiso calc R 1 . . H
C43 0.42638(14) 0.7346(2) 0.39636(14) 0.0370(7) Uani d DU 1 . . C
H43 0.3883 0.7559 0.4116 0.044 Uiso calc R 1 . . H
C44 0.46649(14) 0.6593(2) 0.42747(14) 0.0346(7) Uani d DU 1 . . C
H44 0.4558 0.6283 0.4641 0.042 Uiso calc R 1 . . H
C45 0.52200(14) 0.6284(2) 0.40585(14) 0.0346(7) Uani d DU 1 . . C
H45 0.5495 0.5763 0.4274 0.042 Uiso calc R 1 . . H
C46 0.53770(13) 0.67349(19) 0.35263(13) 0.0295(7) Uani d DU 1 . . C
H46 0.5763 0.6523 0.3381 0.035 Uiso calc R 1 . . H
C51 0.46989(13) 0.90777(18) 0.22658(14) 0.0274(6) Uani d DU 1 . . C
C52 0.43253(14) 0.9285(2) 0.16098(15) 0.0391(8) Uani d DU 1 . . C
H52 0.4301 0.8830 0.1266 0.047 Uiso calc R 1 . . H
C53 0.39866(16) 1.0154(2) 0.14539(17) 0.0491(9) Uani d DU 1 . . C
H53 0.3732 1.0290 0.1004 0.059 Uiso calc R 1 . . H
C54 0.40182(16) 1.0811(2) 0.19446(18) 0.0502(9) Uani d DU 1 . . C
H54 0.3777 1.1397 0.1836 0.060 Uiso calc R 1 . . H
C55 0.43974(17) 1.0630(2) 0.25938(18) 0.0515(9) Uani d DU 1 . . C
H55 0.4425 1.1095 0.2932 0.062 Uiso calc R 1 . . H
C56 0.47417(15) 0.9766(2) 0.27566(15) 0.0406(8) Uani d DU 1 . . C
H56 0.5007 0.9645 0.3205 0.049 Uiso calc R 1 . . H
C61 0.60425(12) 0.81189(17) 0.25425(12) 0.0211(6) Uani d DU 1 . . C
C62 0.64216(13) 0.87757(18) 0.30002(13) 0.0285(7) Uani d DU 1 . . C
H62 0.6210 0.9096 0.3295 0.034 Uiso calc R 1 . . H
C63 0.71126(13) 0.89618(19) 0.30246(14) 0.0320(7) Uani d DU 1 . . C
H63 0.7371 0.9418 0.3332 0.038 Uiso calc R 1 . . H
C64 0.74240(14) 0.8487(2) 0.26040(14) 0.0321(7) Uani d DU 1 . . C
H64 0.7896 0.8618 0.2622 0.038 Uiso calc R 1 . . H
C65 0.70527(13) 0.7824(2) 0.21583(13) 0.0318(7) Uani d DU 1 . . C
H65 0.7272 0.7488 0.1876 0.038 Uiso calc R 1 . . H
C66 0.63633(13) 0.76471(19) 0.21209(13) 0.0279(7) Uani d DU 1 . . C
H66 0.6106 0.7199 0.1805 0.033 Uiso calc R 1 . . H
C111 0.86813(14) 0.32368(18) 0.00952(14) 0.0342(7) Uani d U 1 . . C
H11A 0.9188 0.3243 0.0300 0.041 Uiso calc R 1 . . H
H11B 0.8575 0.2887 -0.0330 0.041 Uiso calc R 1 . . H
H11C 0.8453 0.2925 0.0400 0.041 Uiso calc R 1 . . H
C112 0.84192(13) 0.42395(18) -0.00338(14) 0.0248(6) Uani d U 1 . . C
C113 0.82031(13) 0.45767(18) -0.06934(13) 0.0269(6) Uani d U 1 . . C
H113 0.8244 0.4160 -0.1041 0.032 Uiso calc R 1 . . H
C114 0.79327(13) 0.54791(19) -0.08761(13) 0.0247(6) Uani d U 1 . . C
C115 0.77505(14) 0.5770(2) -0.16052(13) 0.0351(7) Uani d U 1 . . C
H11D 0.7242 0.5800 -0.1788 0.042 Uiso calc R 1 . . H
H11E 0.7940 0.5302 -0.1858 0.042 Uiso calc R 1 . . H
H11F 0.7952 0.6396 -0.1643 0.042 Uiso calc R 1 . . H
C121 0.59392(14) 0.5250(2) 0.05313(16) 0.0446(8) Uani d U 1 . . C
H12A 0.5845 0.4804 0.0154 0.054 Uiso calc R 1 . . H
H12B 0.5523 0.5639 0.0498 0.054 Uiso calc R 1 . . H
H12C 0.6057 0.4895 0.0954 0.054 Uiso calc R 1 . . H
C122 0.65436(14) 0.5886(2) 0.05111(13) 0.0293(7) Uani d U 1 . . C
C123 0.64187(13) 0.68543(19) 0.04048(13) 0.0301(7) Uani d U 1 . . C
H123 0.5945 0.7054 0.0285 0.036 Uiso calc R 1 . . H
C124 0.69178(13) 0.75524(19) 0.04563(13) 0.0264(6) Uani d U 1 . . C
C125 0.66871(13) 0.85673(19) 0.03821(15) 0.0374(8) Uani d U 1 . . C
H12D 0.6818 0.8876 0.0823 0.045 Uiso calc R 1 . . H
H12E 0.6179 0.8595 0.0192 0.045 Uiso calc R 1 . . H
H12F 0.6913 0.8896 0.0083 0.045 Uiso calc R 1 . . H
C131 0.89047(14) 0.6287(2) 0.27173(13) 0.0352(7) Uani d U 1 . . C
H13A 0.8621 0.5744 0.2777 0.042 Uiso calc R 1 . . H
H13B 0.8847 0.6809 0.3010 0.042 Uiso calc R 1 . . H
H13C 0.9397 0.6099 0.2833 0.042 Uiso calc R 1 . . H
C132 0.86732(12) 0.6610(2) 0.19976(13) 0.0251(6) Uani d U 1 . . C
C141 1.06767(13) 0.8945(2) 0.16354(14) 0.0363(7) Uani d U 1 . . C
H14A 1.0606 0.9622 0.1528 0.044 Uiso calc R 1 . . H
H14B 1.1070 0.8710 0.1485 0.044 Uiso calc R 1 . . H
H14C 1.0777 0.8856 0.2121 0.044 Uiso calc R 1 . . H
C142 1.00247(13) 0.84001(19) 0.12838(13) 0.0254(6) Uani d U 1 . . C
C143 1.00972(13) 0.74988(19) 0.10216(13) 0.0285(7) Uani d U 1 . . C
H143 1.0560 0.7279 0.1074 0.034 Uiso calc R 1 . . H
C144 0.95620(13) 0.68989(18) 0.06943(13) 0.0265(6) Uani d U 1 . . C
C145 0.97446(14) 0.59661(19) 0.04343(15) 0.0374(7) Uani d U 1 . . C
H14D 0.9590 0.5444 0.0670 0.045 Uiso calc R 1 . . H
H14E 1.0251 0.5928 0.0510 0.045 Uiso calc R 1 . . H
H14F 0.9512 0.5918 -0.0047 0.045 Uiso calc R 1 . . H
C151 0.80605(17) 1.0370(2) -0.05797(15) 0.0499(9) Uani d U 1 . . C
H15A 0.8474 1.0195 -0.0720 0.060 Uiso calc R 1 . . H
H15B 0.8038 1.1062 -0.0542 0.060 Uiso calc R 1 . . H
H15C 0.7640 1.0142 -0.0913 0.060 Uiso calc R 1 . . H
C152 0.81044(13) 0.9926(2) 0.00857(15) 0.0328(7) Uani d U 1 . . C
C153 0.79877(14) 1.04807(19) 0.05984(15) 0.0347(7) Uani d U 1 . . C
H153 0.7896 1.1137 0.0509 0.042 Uiso calc R 1 . . H
C154 0.79952(13) 1.0149(2) 0.12361(15) 0.0313(7) Uani d U 1 . . C
C155 0.78221(16) 1.0824(2) 0.17305(16) 0.0475(9) Uani d U 1 . . C
H15D 0.7350 1.0692 0.1762 0.057 Uiso calc R 1 . . H
H15E 0.7846 1.1479 0.1579 0.057 Uiso calc R 1 . . H
H15F 0.8158 1.0739 0.2172 0.057 Uiso calc R 1 . . H
Mg1 0.80572(4) 0.60725(6) 0.05550(4) 0.0243(2) Uani d U 1 . . Mg
Mg2 0.84854(4) 0.82136(6) 0.09911(4) 0.0241(2) Uani d U 1 . . Mg
O1 0.84228(8) 0.47271(12) 0.04795(9) 0.0282(4) Uani d U 1 . . O
O2 0.78170(9) 0.60996(12) -0.04744(9) 0.0287(4) Uani d U 1 . . O
O3 0.71300(9) 0.54911(12) 0.05942(9) 0.0316(5) Uani d U 1 . . O
O4 0.75824(8) 0.73889(12) 0.05953(8) 0.0246(4) Uani d U 1 . . O
O5 0.84854(9) 0.59797(12) 0.15578(8) 0.0284(4) Uani d U 1 . . O
O6 0.86739(8) 0.74914(12) 0.18864(8) 0.0271(4) Uani d U 1 . . O
O7 0.94568(8) 0.87945(12) 0.12574(9) 0.0294(4) Uani d U 1 . . O
O8 0.89090(8) 0.70740(12) 0.05902(8) 0.0237(4) Uani d U 1 . . O
O9 0.82423(8) 0.90349(12) 0.01302(9) 0.0296(4) Uani d U 1 . . O
O10 0.81245(9) 0.93038(12) 0.14365(9) 0.0297(5) Uani d U 1 . . O
O11 0.73891(11) 0.79538(16) -0.09771(11) 0.0410(6) Uani d D 1 . . O
H01 0.7489(15) 0.7364(16) -0.0859(14) 0.053(10) Uiso d D 1 . . H
H02 0.7672(15) 0.831(2) -0.0685(15) 0.075(13) Uiso d D 1 . . H

loop_
_atom_site_aniso_label
_atom_site_aniso_U_11
_atom_site_aniso_U_22
_atom_site_aniso_U_33
_atom_site_aniso_U_12
_atom_site_aniso_U_13
_atom_site_aniso_U_23
P1 0.0197(4) 0.0270(4) 0.0190(4) 0.0015(3) 0.0041(3) -0.0017(3)
P2 0.0212(4) 0.0260(4) 0.0205(4) 0.0024(3) 0.0043(3) -0.0025(3)
N 0.0212(11) 0.0291(12) 0.0214(12) -0.0002(10) 0.0028(9) -0.0039(11)
C11 0.0246(14) 0.0276(15) 0.0192(15) 0.0038(12) 0.0050(11) 0.0000(12)
C12 0.0263(15) 0.0435(18) 0.0237(16) -0.0049(13) 0.0065(12) -0.0004(14)
C13 0.0417(18) 0.062(2) 0.0314(18) -0.0129(16) 0.0170(15) 0.0076(17)
C14 0.0491(19) 0.053(2) 0.0229(17) -0.0023(16) 0.0058(14) 0.0097(16)
C15 0.0292(16) 0.048(2) 0.0254(17) 0.0007(14) 0.0012(13) 0.0024(15)
C16 0.0251(14) 0.0365(17) 0.0217(15) -0.0003(13) 0.0054(12) 0.0040(14)
C21 0.0249(14) 0.0270(15) 0.0183(15) 0.0023(12) 0.0079(12) -0.0004(12)
C22 0.0323(16) 0.0332(16) 0.0261(16) 0.0013(13) 0.0044(13) -0.0007(14)
C23 0.0494(19) 0.0271(16) 0.042(2) -0.0023(15) 0.0121(16) -0.0064(15)
C24 0.059(2) 0.0282(17) 0.041(2) 0.0123(15) 0.0204(17) 0.0035(15)
C25 0.0367(17) 0.0434(19) 0.0334(18) 0.0152(15) 0.0117(14) 0.0075(16)
C26 0.0252(15) 0.0347(17) 0.0241(16) 0.0036(13) 0.0060(12) -0.0026(14)
C31 0.0194(13) 0.0271(15) 0.0174(14) -0.0013(11) 0.0032(11) -0.0023(12)
C32 0.0322(16) 0.0371(17) 0.0302(17) 0.0062(13) 0.0135(13) 0.0060(14)
C33 0.0325(16) 0.0430(19) 0.0418(19) 0.0157(14) 0.0151(14) 0.0057(16)
C34 0.0316(16) 0.0421(18) 0.0383(19) -0.0023(14) 0.0191(14) -0.0097(16)
C35 0.0448(18) 0.0349(17) 0.0313(18) -0.0100(14) 0.0196(15) -0.0027(14)
C36 0.0306(15) 0.0316(16) 0.0263(16) 0.0011(13) 0.0078(13) 0.0001(14)
C41 0.0239(14) 0.0264(15) 0.0186(15) -0.0023(12) 0.0041(11) -0.0071(12)
C42 0.0297(16) 0.0437(18) 0.0261(17) 0.0046(14) 0.0065(13) -0.0012(15)
C43 0.0304(16) 0.054(2) 0.0291(18) 0.0002(15) 0.0126(14) -0.0035(16)
C44 0.0398(17) 0.0413(18) 0.0234(16) -0.0109(15) 0.0097(14) -0.0023(14)
C45 0.0366(17) 0.0323(17) 0.0330(18) -0.0023(14) 0.0067(14) 0.0023(14)
C46 0.0295(15) 0.0320(16) 0.0279(17) 0.0016(13) 0.0097(13) -0.0044(14)
C51 0.0248(15) 0.0263(15) 0.0322(17) 0.0031(12) 0.0096(13) 0.0010(14)
C52 0.0412(18) 0.0356(17) 0.0363(19) 0.0073(14) 0.0042(15) -0.0005(15)
C53 0.0454(19) 0.046(2) 0.050(2) 0.0150(16) 0.0046(17) 0.0147(18)
C54 0.048(2) 0.0364(19) 0.069(3) 0.0222(16) 0.0198(18) 0.0118(19)
C55 0.062(2) 0.0365(19) 0.059(2) 0.0160(17) 0.0228(19) -0.0058(18)
C56 0.0444(18) 0.0394(18) 0.0364(19) 0.0092(15) 0.0088(15) -0.0051(16)
C61 0.0222(13) 0.0219(14) 0.0183(15) 0.0001(11) 0.0039(11) 0.0024(12)
C62 0.0311(15) 0.0305(16) 0.0237(16) 0.0032(13) 0.0073(13) -0.0024(13)
C63 0.0292(16) 0.0296(16) 0.0321(17) -0.0062(13) 0.0001(13) 0.0004(14)
C64 0.0247(15) 0.0408(18) 0.0299(17) -0.0013(13) 0.0063(13) 0.0095(15)
C65 0.0289(15) 0.0452(18) 0.0235(16) 0.0022(14) 0.0108(13) 0.0022(14)
C66 0.0283(15) 0.0331(16) 0.0212(16) -0.0002(13) 0.0054(12) -0.0045(13)
C111 0.0373(17) 0.0293(16) 0.0372(18) 0.0003(13) 0.0124(14) -0.0017(14)
C112 0.0215(14) 0.0226(14) 0.0319(17) -0.0033(12) 0.0102(12) -0.0022(14)
C113 0.0303(15) 0.0247(15) 0.0279(16) -0.0032(12) 0.0120(13) -0.0054(13)
C114 0.0216(14) 0.0287(16) 0.0250(16) -0.0086(12) 0.0083(12) -0.0037(13)
C115 0.0402(17) 0.0349(17) 0.0299(17) -0.0032(14) 0.0095(14) -0.0012(14)
C121 0.0358(17) 0.0419(18) 0.061(2) -0.0105(15) 0.0212(16) -0.0105(17)
C122 0.0271(15) 0.0388(17) 0.0233(16) -0.0079(13) 0.0093(13) -0.0110(14)
C123 0.0187(14) 0.0377(17) 0.0330(17) -0.0015(13) 0.0058(12) -0.0067(14)
C124 0.0236(14) 0.0346(16) 0.0203(15) 0.0037(12) 0.0050(12) -0.0003(13)
C125 0.0262(15) 0.0364(17) 0.049(2) 0.0076(13) 0.0098(14) 0.0075(16)
C131 0.0422(17) 0.0348(17) 0.0288(17) -0.0026(14) 0.0104(14) -0.0041(14)
C132 0.0202(14) 0.0308(17) 0.0247(16) 0.0005(12) 0.0069(12) -0.0015(14)
C141 0.0273(15) 0.0364(17) 0.046(2) -0.0032(13) 0.0110(14) -0.0032(15)
C142 0.0248(14) 0.0283(15) 0.0250(16) -0.0035(12) 0.0101(12) 0.0031(13)
C143 0.0211(14) 0.0317(16) 0.0346(17) 0.0015(12) 0.0111(13) 0.0001(14)
C144 0.0286(15) 0.0266(15) 0.0268(16) 0.0024(12) 0.0119(13) 0.0044(13)
C145 0.0301(16) 0.0339(17) 0.052(2) 0.0028(13) 0.0172(14) -0.0071(16)
C151 0.061(2) 0.0390(19) 0.050(2) 0.0051(16) 0.0171(17) 0.0181(17)
C152 0.0273(16) 0.0295(17) 0.0404(19) -0.0022(13) 0.0074(14) 0.0062(15)
C153 0.0359(17) 0.0214(15) 0.0464(19) 0.0029(13) 0.0106(15) 0.0061(15)
C154 0.0230(15) 0.0251(16) 0.0453(19) -0.0003(12) 0.0088(14) -0.0021(15)
C155 0.053(2) 0.0309(18) 0.063(2) 0.0038(15) 0.0246(17) -0.0097(17)
Mg1 0.0248(5) 0.0237(5) 0.0244(5) 0.0000(4) 0.0069(4) -0.0011(4)
Mg2 0.0234(5) 0.0212(5) 0.0281(5) 0.0014(4) 0.0079(4) -0.0007(4)
O1 0.0322(11) 0.0264(10) 0.0264(11) 0.0012(8) 0.0087(9) -0.0018(9)
O2 0.0327(10) 0.0258(10) 0.0261(11) 0.0011(9) 0.0060(8) -0.0015(9)
O3 0.0260(10) 0.0295(11) 0.0392(12) -0.0031(8) 0.0091(9) -0.0010(9)
O4 0.0196(9) 0.0272(10) 0.0263(10) 0.0007(8) 0.0056(8) -0.0001(8)
O5 0.0343(11) 0.0260(10) 0.0227(11) -0.0029(9) 0.0045(8) 0.0004(9)
O6 0.0294(10) 0.0243(10) 0.0279(11) -0.0005(8) 0.0087(8) -0.0018(9)
O7 0.0228(10) 0.0269(10) 0.0395(12) -0.0006(8) 0.0103(9) -0.0018(9)
O8 0.0219(9) 0.0245(10) 0.0260(10) 0.0016(8) 0.0090(8) -0.0002(8)
O9 0.0309(10) 0.0259(11) 0.0321(11) 0.0024(9) 0.0091(9) 0.0031(9)
O10 0.0320(11) 0.0231(10) 0.0367(12) 0.0038(8) 0.0138(9) 0.0002(9)
O11 0.0537(14) 0.0352(14) 0.0302(13) 0.0055(12) 0.0053(11) 0.0035(12)

loop_
_atom_type_symbol
_atom_type_description
_atom_type_scat_dispersion_real
_atom_type_scat_dispersion_imag
_atom_type_scat_source
C C 0.0033 0.0016 'International Tables Vol C Tables 4.2.6.8 and 6.1.1.4'
H H 0.0000 0.0000 'International Tables Vol C Tables 4.2.6.8 and 6.1.1.4'
N N 0.0061 0.0033 'International Tables Vol C Tables 4.2.6.8 and 6.1.1.4'
O O 0.0106 0.0060 'International Tables Vol C Tables 4.2.6.8 and 6.1.1.4'
Mg Mg 0.0486 0.0363 'International Tables Vol C Tables 4.2.6.8 and 6.1.1.4'
P P 0.1023 0.0942 'International Tables Vol C Tables 4.2.6.8 and 6.1.1.4'

loop_
_geom_angle_atom_site_label_1
_geom_angle_atom_site_label_2
_geom_angle_atom_site_label_3
_geom_angle
_geom_angle_publ_flag
N P1 C21 110.09(11) ?
N P1 C31 114.76(11) ?
C21 P1 C31 107.42(12) ?
N P1 C11 107.96(12) ?
C21 P1 C11 108.81(12) ?
C31 P1 C11 107.66(11) ?
N P2 C61 105.65(11) ?
N P2 C41 112.38(12) ?
C61 P2 C41 111.03(11) ?
N P2 C51 112.12(12) ?
C61 P2 C51 108.02(11) ?
C41 P2 C51 107.59(12) ?
P1 N P2 139.22(14) ?
C12 C11 C16 119.8(2) ?
C12 C11 P1 119.00(19) ?
C16 C11 P1 121.2(2) ?
C13 C12 C11 120.3(2) ?
C13 C12 H12 119.9 ?
C11 C12 H12 119.9 ?
C12 C13 C14 119.5(3) ?
C12 C13 H13 120.2 ?
C14 C13 H13 120.2 ?
C15 C14 C13 120.8(3) ?
C15 C14 H14 119.6 ?
C13 C14 H14 119.6 ?
C14 C15 C16 119.8(3) ?
C14 C15 H15 120.1 ?
C16 C15 H15 120.1 ?
C15 C16 C11 119.8(2) ?
C15 C16 H16 120.1 ?
C11 C16 H16 120.1 ?
C22 C21 C26 119.4(2) ?
C22 C21 P1 120.66(19) ?
C26 C21 P1 119.9(2) ?
C23 C22 C21 120.2(3) ?
C23 C22 H22 119.9 ?
C21 C22 H22 119.9 ?
C22 C23 C24 119.5(3) ?
C22 C23 H23 120.3 ?
C24 C23 H23 120.3 ?
C25 C24 C23 120.9(3) ?
C25 C24 H24 119.5 ?
C23 C24 H24 119.5 ?
C24 C25 C26 120.1(3) ?
C24 C25 H25 120.0 ?
C26 C25 H25 120.0 ?
C25 C26 C21 120.0(3) ?
C25 C26 H26 120.0 ?
C21 C26 H26 120.0 ?
C36 C31 C32 118.6(2) ?
C36 C31 P1 121.10(19) ?
C32 C31 P1 119.9(2) ?
C33 C32 C31 120.0(3) ?
C33 C32 H32 120.0 ?
C31 C32 H32 120.0 ?
C32 C33 C34 121.0(3) ?
C32 C33 H33 119.5 ?
C34 C33 H33 119.5 ?
C35 C34 C33 119.7(3) ?
C35 C34 H34 120.1 ?
C33 C34 H34 120.1 ?
C34 C35 C36 120.0(3) ?
C34 C35 H35 120.0 ?
C36 C35 H35 120.0 ?
C31 C36 C35 120.7(3) ?
C31 C36 H36 119.6 ?
C35 C36 H36 119.6 ?
C42 C41 C46 118.3(2) ?
C42 C41 P2 122.4(2) ?
C46 C41 P2 118.7(2) ?
C43 C42 C41 120.8(3) ?
C43 C42 H42 119.6 ?
C41 C42 H42 119.6 ?
C44 C43 C42 119.8(3) ?
C44 C43 H43 120.1 ?
C42 C43 H43 120.1 ?
C43 C44 C45 120.3(3) ?
C43 C44 H44 119.8 ?
C45 C44 H44 119.8 ?
C44 C45 C46 119.9(3) ?
C44 C45 H45 120.0 ?
C46 C45 H45 120.0 ?
C45 C46 C41 120.8(3) ?
C45 C46 H46 119.6 ?
C41 C46 H46 119.6 ?
C52 C51 C56 118.6(3) ?
C52 C51 P2 118.6(2) ?
C56 C51 P2 122.7(2) ?
C51 C52 C53 120.4(3) ?
C51 C52 H52 119.8 ?
C53 C52 H52 119.8 ?
C54 C53 C52 120.3(3) ?
C54 C53 H53 119.9 ?
C52 C53 H53 119.9 ?
C53 C54 C55 120.4(3) ?
C53 C54 H54 119.8 ?
C55 C54 H54 119.8 ?
C54 C55 C56 120.0(3) ?
C54 C55 H55 120.0 ?
C56 C55 H55 120.0 ?
C51 C56 C55 120.4(3) ?
C51 C56 H56 119.8 ?
C55 C56 H56 119.8 ?
C62 C61 C66 119.4(2) ?
C62 C61 P2 120.92(19) ?
C66 C61 P2 119.49(19) ?
C61 C62 C63 119.7(2) ?
C61 C62 H62 120.2 ?
C63 C62 H62 120.2 ?
C64 C63 C62 120.2(3) ?
C64 C63 H63 119.9 ?
C62 C63 H63 119.9 ?
C65 C64 C63 120.1(3) ?
C65 C64 H64 119.9 ?
C63 C64 H64 119.9 ?
C64 C65 C66 120.1(3) ?
C64 C65 H65 119.9 ?
C66 C65 H65 119.9 ?
C65 C66 C61 120.4(2) ?
C65 C66 H66 119.8 ?
C61 C66 H66 119.8 ?
C112 C111 H11A 109.5 ?
C112 C111 H11B 109.5 ?
H11A C111 H11B 109.5 ?
C112 C111 H11C 109.5 ?
H11A C111 H11C 109.5 ?
H11B C111 H11C 109.5 ?
O1 C112 C113 124.6(2) ?
O1 C112 C111 116.0(2) ?
C113 C112 C111 119.3(2) ?
C114 C113 C112 124.5(3) ?
C114 C113 H113 117.7 ?
C112 C113 H113 117.7 ?
O2 C114 C113 125.1(2) ?
O2 C114 C115 115.7(2) ?
C113 C114 C115 119.1(2) ?
C114 C115 H11D 109.5 ?
C114 C115 H11E 109.5 ?
H11D C115 H11E 109.5 ?
C114 C115 H11F 109.5 ?
H11D C115 H11F 109.5 ?
H11E C115 H11F 109.5 ?
C122 C121 H12A 109.5 ?
C122 C121 H12B 109.5 ?
H12A C121 H12B 109.5 ?
C122 C121 H12C 109.5 ?
H12A C121 H12C 109.5 ?
H12B C121 H12C 109.5 ?
O3 C122 C123 124.8(2) ?
O3 C122 C121 116.9(3) ?
C123 C122 C121 118.4(2) ?
C124 C123 C122 126.2(2) ?
C124 C123 H123 116.9 ?
C122 C123 H123 116.9 ?
O4 C124 C123 124.1(2) ?
O4 C124 C125 117.3(2) ?
C123 C124 C125 118.5(2) ?
C124 C125 H12D 109.5 ?
C124 C125 H12E 109.5 ?
H12D C125 H12E 109.5 ?
C124 C125 H12F 109.5 ?
H12D C125 H12F 109.5 ?
H12E C125 H12F 109.5 ?
C132 C131 H13A 109.5 ?
C132 C131 H13B 109.5 ?
H13A C131 H13B 109.5 ?
C132 C131 H13C 109.5 ?
H13A C131 H13C 109.5 ?
H13B C131 H13C 109.5 ?
O5 C132 O6 125.3(2) ?
O5 C132 C131 117.1(2) ?
O6 C132 C131 117.6(2) ?
C142 C141 H14A 109.5 ?
C142 C141 H14B 109.5 ?
H14A C141 H14B 109.5 ?
C142 C141 H14C 109.5 ?
H14A C141 H14C 109.5 ?
H14B C141 H14C 109.5 ?
O7 C142 C143 125.1(2) ?
O7 C142 C141 116.3(2) ?
C143 C142 C141 118.6(2) ?
C144 C143 C142 126.4(2) ?
C144 C143 H143 116.8 ?
C142 C143 H143 116.8 ?
O8 C144 C143 125.0(2) ?
O8 C144 C145 116.3(2) ?
C143 C144 C145 118.6(2) ?
C144 C145 H14D 109.5 ?
C144 C145 H14E 109.5 ?
H14D C145 H14E 109.5 ?
C144 C145 H14F 109.5 ?
H14D C145 H14F 109.5 ?
H14E C145 H14F 109.5 ?
C152 C151 H15A 109.5 ?
C152 C151 H15B 109.5 ?
H15A C151 H15B 109.5 ?
C152 C151 H15C 109.5 ?
H15A C151 H15C 109.5 ?
H15B C151 H15C 109.5 ?
O9 C152 C153 124.9(3) ?
O9 C152 C151 115.5(3) ?
C153 C152 C151 119.5(3) ?
C152 C153 C154 125.2(3) ?
C152 C153 H153 117.4 ?
C154 C153 H153 117.4 ?
O10 C154 C153 125.0(3) ?
O10 C154 C155 115.7(3) ?
C153 C154 C155 119.3(3) ?
C154 C155 H15D 109.5 ?
C154 C155 H15E 109.5 ?
H15D C155 H15E 109.5 ?
C154 C155 H15F 109.5 ?
H15D C155 H15F 109.5 ?
H15E C155 H15F 109.5 ?
O5 Mg1 O3 93.44(8) y
O5 Mg1 O1 87.83(8) y
O3 Mg1 O1 88.78(8) y
O5 Mg1 O2 168.66(8) y
O3 Mg1 O2 95.62(8) y
O1 Mg1 O2 85.55(8) y
O5 Mg1 O4 94.69(7) y
O3 Mg1 O4 85.87(7) y
O1 Mg1 O4 174.21(8) y
O2 Mg1 O4 92.77(7) y
O5 Mg1 O8 84.64(7) y
O3 Mg1 O8 163.10(8) y
O1 Mg1 O8 107.88(7) y
O2 Mg1 O8 88.64(7) y
O4 Mg1 O8 77.58(7) y
O10 Mg2 O7 90.26(8) y
O10 Mg2 O6 87.71(8) y
O7 Mg2 O6 91.88(7) y
O10 Mg2 O9 86.79(8) y
O7 Mg2 O9 89.21(7) y
O6 Mg2 O9 174.40(8) y
O10 Mg2 O8 176.24(8) y
O7 Mg2 O8 87.49(7) y
O6 Mg2 O8 89.35(7) y
O9 Mg2 O8 96.18(8) y
O10 Mg2 O4 102.78(7) y
O7 Mg2 O4 166.88(8) y
O6 Mg2 O4 90.07(7) y
O9 Mg2 O4 90.11(7) y
O8 Mg2 O4 79.56(7) y
C112 O1 Mg1 130.25(17) y
C114 O2 Mg1 129.52(17) y
C122 O3 Mg1 129.24(17) y
C124 O4 Mg1 126.47(16) y
C124 O4 Mg2 134.34(16) y
Mg1 O4 Mg2 98.97(7) y
C132 O5 Mg1 131.24(17) y
C132 O6 Mg2 129.89(17) y
C142 O7 Mg2 128.14(17) y
C144 O8 Mg2 125.75(16) y
C144 O8 Mg1 128.52(16) y
Mg2 O8 Mg1 96.35(7) y
C152 O9 Mg2 127.05(18) y
C154 O10 Mg2 128.98(18) y
H01 O11 H02 108(3) ?

loop_
_geom_bond_atom_site_label_1
_geom_bond_atom_site_label_2
_geom_bond_site_symmetry_2
_geom_bond_distance
_geom_bond_publ_flag
P1 N . 1.574(2) ?
P1 C21 . 1.795(3) ?
P1 C31 . 1.797(2) ?
P1 C11 . 1.800(3) ?
P2 N . 1.584(2) ?
P2 C61 . 1.797(2) ?
P2 C41 . 1.798(3) ?
P2 C51 . 1.800(3) ?
C11 C12 . 1.387(3) ?
C11 C16 . 1.389(3) ?
C12 C13 . 1.374(3) ?
C12 H12 . 0.9500 ?
C13 C14 . 1.382(4) ?
C13 H13 . 0.9500 ?
C14 C15 . 1.378(4) ?
C14 H14 . 0.9500 ?
C15 C16 . 1.380(3) ?
C15 H15 . 0.9500 ?
C16 H16 . 0.9500 ?
C21 C22 . 1.394(3) ?
C21 C26 . 1.397(3) ?
C22 C23 . 1.381(4) ?
C22 H22 . 0.9500 ?
C23 C24 . 1.393(4) ?
C23 H23 . 0.9500 ?
C24 C25 . 1.365(4) ?
C24 H24 . 0.9500 ?
C25 C26 . 1.384(4) ?
C25 H25 . 0.9500 ?
C26 H26 . 0.9500 ?
C31 C36 . 1.380(3) ?
C31 C32 . 1.394(3) ?
C32 C33 . 1.373(3) ?
C32 H32 . 0.9500 ?
C33 C34 . 1.373(4) ?
C33 H33 . 0.9500 ?
C34 C35 . 1.368(4) ?
C34 H34 . 0.9500 ?
C35 C36 . 1.386(3) ?
C35 H35 . 0.9500 ?
C36 H36 . 0.9500 ?
C41 C42 . 1.390(3) ?
C41 C46 . 1.392(3) ?
C42 C43 . 1.387(4) ?
C42 H42 . 0.9500 ?
C43 C44 . 1.376(4) ?
C43 H43 . 0.9500 ?
C44 C45 . 1.376(4) ?
C44 H44 . 0.9500 ?
C45 C46 . 1.383(4) ?
C45 H45 . 0.9500 ?
C46 H46 . 0.9500 ?
C51 C52 . 1.389(4) ?
C51 C56 . 1.391(4) ?
C52 C53 . 1.391(4) ?
C52 H52 . 0.9500 ?
C53 C54 . 1.364(4) ?
C53 H53 . 0.9500 ?
C54 C55 . 1.373(4) ?
C54 H54 . 0.9500 ?
C55 C56 . 1.391(4) ?
C55 H55 . 0.9500 ?
C56 H56 . 0.9500 ?
C61 C62 . 1.388(3) ?
C61 C66 . 1.389(3) ?
C62 C63 . 1.390(3) ?
C62 H62 . 0.9500 ?
C63 C64 . 1.377(4) ?
C63 H63 . 0.9500 ?
C64 C65 . 1.376(4) ?
C64 H64 . 0.9500 ?
C65 C66 . 1.378(3) ?
C65 H65 . 0.9500 ?
C66 H66 . 0.9500 ?
C111 C112 . 1.502(3) ?
C111 H11A . 0.9800 ?
C111 H11B . 0.9800 ?
C111 H11C . 0.9800 ?
C112 O1 . 1.266(3) ?
C112 C113 . 1.399(4) ?
C113 C114 . 1.390(4) ?
C113 H113 . 0.9500 ?
C114 O2 . 1.272(3) ?
C114 C115 . 1.511(4) ?
C115 H11D . 0.9800 ?
C115 H11E . 0.9800 ?
C115 H11F . 0.9800 ?
C121 C122 . 1.511(4) ?
C121 H12A . 0.9800 ?
C121 H12B . 0.9800 ?
C121 H12C . 0.9800 ?
C122 O3 . 1.262(3) ?
C122 C123 . 1.392(4) ?
C123 C124 . 1.381(3) ?
C123 H123 . 0.9500 ?
C124 O4 . 1.296(3) ?
C124 C125 . 1.495(4) ?
C125 H12D . 0.9800 ?
C125 H12E . 0.9800 ?
C125 H12F . 0.9800 ?
C131 C132 . 1.506(4) ?
C131 H13A . 0.9800 ?
C131 H13B . 0.9800 ?
C131 H13C . 0.9800 ?
C132 O5 . 1.253(3) ?
C132 O6 . 1.261(3) ?
C141 C142 . 1.511(3) ?
C141 H14A . 0.9800 ?
C141 H14B . 0.9800 ?
C141 H14C . 0.9800 ?
C142 O7 . 1.249(3) ?
C142 C143 . 1.403(3) ?
C143 C144 . 1.382(3) ?
C143 H143 . 0.9500 ?
C144 O8 . 1.283(3) ?
C144 C145 . 1.502(3) ?
C145 H14D . 0.9800 ?
C145 H14E . 0.9800 ?
C145 H14F . 0.9800 ?
C151 C152 . 1.496(4) ?
C151 H15A . 0.9800 ?
C151 H15B . 0.9800 ?
C151 H15C . 0.9800 ?
C152 O9 . 1.281(3) ?
C152 C153 . 1.391(4) ?
C153 C154 . 1.400(4) ?
C153 H153 . 0.9500 ?
C154 O10 . 1.262(3) ?
C154 C155 . 1.508(4) ?
C155 H15D . 0.9800 ?
C155 H15E . 0.9800 ?
C155 H15F . 0.9800 ?
Mg1 O5 . 2.0220(19) y
Mg1 O3 . 2.0445(19) y
Mg1 O1 . 2.0501(19) y
Mg1 O2 . 2.0560(19) y
Mg1 O4 . 2.0926(18) y
Mg1 O8 . 2.1926(18) y
Mg1 Mg2 . 3.1925(12) ?
Mg2 O10 . 2.0243(19) y
Mg2 O7 . 2.0320(18) y
Mg2 O6 . 2.0588(19) y
Mg2 O9 . 2.0692(19) y
Mg2 O8 . 2.0904(18) y
Mg2 O4 . 2.1069(18) y
O11 H01 . 0.87(2) ?
O11 H02 . 0.87(2) ?

loop_
_geom_hbond_atom_site_label_D
_geom_hbond_atom_site_label_H
_geom_hbond_atom_site_label_A
_geom_hbond_site_symmetry_A
_geom_hbond_distance_DH
_geom_hbond_distance_HA
_geom_hbond_distance_DA
_geom_hbond_angle_DHA
O11 H01 O2 . 0.87(2) 1.98(2) 2.851(3) 172(3)
O11 H02 O9 . 0.87(2) 2.03(2) 2.883(3) 169(3)
C62 H62 O1 2_655 0.95 2.60 3.362(3) 138
C63 H63 O3 2_655 0.95 2.65 3.566(3) 163
C25 H25 O6 2_645 0.95 2.64 3.428(3) 140
C54 H54 O11 3_675 0.95 2.67 3.433(4) 138

loop_
_geom_torsion_atom_site_label_1
_geom_torsion_atom_site_label_2
_geom_torsion_atom_site_label_3
_geom_torsion_atom_site_label_4
_geom_torsion
C21 P1 N P2 -115.0(2)
C31 P1 N P2 6.4(3)
C11 P1 N P2 126.4(2)
C61 P2 N P1 167.9(2)
C41 P2 N P1 46.7(2)
C51 P2 N P1 -74.7(2)
N P1 C11 C12 20.6(2)
C21 P1 C11 C12 -98.9(2)
C31 P1 C11 C12 145.0(2)
N P1 C11 C16 -160.3(2)
C21 P1 C11 C16 80.3(2)
C31 P1 C11 C16 -35.9(2)
C16 C11 C12 C13 -0.9(4)
P1 C11 C12 C13 178.3(2)
C11 C12 C13 C14 1.3(4)
C12 C13 C14 C15 -0.7(5)
C13 C14 C15 C16 -0.4(5)
C14 C15 C16 C11 0.8(4)
C12 C11 C16 C15 -0.2(4)
P1 C11 C16 C15 -179.3(2)
N P1 C21 C22 -172.1(2)
C31 P1 C21 C22 62.3(2)
C11 P1 C21 C22 -54.0(2)
N P1 C21 C26 9.8(2)
C31 P1 C21 C26 -115.8(2)
C11 P1 C21 C26 127.9(2)
C26 C21 C22 C23 0.5(4)
P1 C21 C22 C23 -177.7(2)
C21 C22 C23 C24 -0.3(4)
C22 C23 C24 C25 -0.4(5)
C23 C24 C25 C26 0.8(5)
C24 C25 C26 C21 -0.6(4)
C22 C21 C26 C25 0.0(4)
P1 C21 C26 C25 178.1(2)
N P1 C31 C36 -93.7(2)
C21 P1 C31 C36 29.0(2)
C11 P1 C31 C36 146.1(2)
N P1 C31 C32 79.6(2)
C21 P1 C31 C32 -157.7(2)
C11 P1 C31 C32 -40.7(2)
C36 C31 C32 C33 -0.4(4)
P1 C31 C32 C33 -173.9(2)
C31 C32 C33 C34 0.1(4)
C32 C33 C34 C35 0.3(4)
C33 C34 C35 C36 -0.4(4)
C32 C31 C36 C35 0.4(4)
P1 C31 C36 C35 173.8(2)
C34 C35 C36 C31 0.0(4)
N P2 C41 C42 -100.9(2)
C61 P2 C41 C42 141.0(2)
C51 P2 C41 C42 23.0(2)
N P2 C41 C46 70.3(2)
C61 P2 C41 C46 -47.8(2)
C51 P2 C41 C46 -165.84(19)
C46 C41 C42 C43 0.3(4)
P2 C41 C42 C43 171.5(2)
C41 C42 C43 C44 -0.7(4)
C42 C43 C44 C45 0.4(4)
C43 C44 C45 C46 0.1(4)
C44 C45 C46 C41 -0.5(4)
C42 C41 C46 C45 0.3(4)
P2 C41 C46 C45 -171.2(2)
N P2 C51 C52 -13.1(3)
C61 P2 C51 C52 102.9(2)
C41 P2 C51 C52 -137.1(2)
N P2 C51 C56 168.6(2)
C61 P2 C51 C56 -75.4(3)
C41 P2 C51 C56 44.5(3)
C56 C51 C52 C53 -1.7(4)
P2 C51 C52 C53 179.9(2)
C51 C52 C53 C54 0.0(5)
C52 C53 C54 C55 1.5(5)
C53 C54 C55 C56 -1.2(5)
C52 C51 C56 C55 2.0(4)
P2 C51 C56 C55 -179.7(2)
C54 C55 C56 C51 -0.6(5)
N P2 C61 C62 174.6(2)
C41 P2 C61 C62 -63.3(2)
C51 P2 C61 C62 54.4(2)
N P2 C61 C66 -0.3(2)
C41 P2 C61 C66 121.8(2)
C51 P2 C61 C66 -120.5(2)
C66 C61 C62 C63 0.9(4)
P2 C61 C62 C63 -174.08(19)
C61 C62 C63 C64 -1.0(4)
C62 C63 C64 C65 -0.1(4)
C63 C64 C65 C66 1.4(4)
C64 C65 C66 C61 -1.5(4)
C62 C61 C66 C65 0.4(4)
P2 C61 C66 C65 175.4(2)
O1 C112 C113 C114 -3.1(4)
C111 C112 C113 C114 178.1(2)
C112 C113 C114 O2 -3.3(4)
C112 C113 C114 C115 177.1(2)
O3 C122 C123 C124 -8.8(5)
C121 C122 C123 C124 171.1(3)
C122 C123 C124 O4 2.1(4)
C122 C123 C124 C125 -174.7(3)
O7 C142 C143 C144 -0.1(4)
C141 C142 C143 C144 179.1(3)
C142 C143 C144 O8 -1.3(4)
C142 C143 C144 C145 178.6(3)
O9 C152 C153 C154 -0.8(4)
C151 C152 C153 C154 178.3(3)
C152 C153 C154 O10 1.7(4)
C152 C153 C154 C155 -176.8(3)
C113 C112 O1 Mg1 6.1(4)
C111 C112 O1 Mg1 -175.11(16)
O5 Mg1 O1 C112 -173.7(2)
O3 Mg1 O1 C112 92.8(2)
O2 Mg1 O1 C112 -2.9(2)
O8 Mg1 O1 C112 -90.0(2)
C113 C114 O2 Mg1 6.4(4)
C115 C114 O2 Mg1 -174.07(16)
O5 Mg1 O2 C114 51.2(5)
O3 Mg1 O2 C114 -91.6(2)
O1 Mg1 O2 C114 -3.2(2)
O4 Mg1 O2 C114 -177.7(2)
O8 Mg1 O2 C114 104.8(2)
C123 C122 O3 Mg1 -3.6(4)
C121 C122 O3 Mg1 176.49(18)
O5 Mg1 O3 C122 108.1(2)
O1 Mg1 O3 C122 -164.2(2)
O2 Mg1 O3 C122 -78.7(2)
O4 Mg1 O3 C122 13.6(2)
O8 Mg1 O3 C122 25.2(4)
C123 C124 O4 Mg1 15.4(4)
C125 C124 O4 Mg1 -167.78(18)
C123 C124 O4 Mg2 -158.0(2)
C125 C124 O4 Mg2 18.8(4)
O5 Mg1 O4 C124 -112.3(2)
O3 Mg1 O4 C124 -19.2(2)
O2 Mg1 O4 C124 76.3(2)
O8 Mg1 O4 C124 164.3(2)
O5 Mg1 O4 Mg2 62.92(8)
O3 Mg1 O4 Mg2 156.04(8)
O2 Mg1 O4 Mg2 -108.53(8)
O8 Mg1 O4 Mg2 -20.53(7)
O10 Mg2 O4 C124 19.0(2)
O7 Mg2 O4 C124 -154.7(3)
O6 Mg2 O4 C124 106.7(2)
O9 Mg2 O4 C124 -67.7(2)
O8 Mg2 O4 C124 -164.0(2)
O10 Mg2 O4 Mg1 -155.57(8)
O7 Mg2 O4 Mg1 30.7(4)
O6 Mg2 O4 Mg1 -67.90(8)
O9 Mg2 O4 Mg1 117.69(8)
O8 Mg2 O4 Mg1 21.42(7)
O6 C132 O5 Mg1 -5.3(4)
C131 C132 O5 Mg1 173.58(16)
O3 Mg1 O5 C132 -113.9(2)
O1 Mg1 O5 C132 157.4(2)
O2 Mg1 O5 C132 103.2(5)
O4 Mg1 O5 C132 -27.8(2)
O8 Mg1 O5 C132 49.2(2)
O5 C132 O6 Mg2 -7.3(4)
C131 C132 O6 Mg2 173.83(16)
O10 Mg2 O6 C132 150.6(2)
O7 Mg2 O6 C132 -119.2(2)
O8 Mg2 O6 C132 -31.7(2)
O4 Mg2 O6 C132 47.8(2)
C143 C142 O7 Mg2 11.6(4)
C141 C142 O7 Mg2 -167.59(18)
O10 Mg2 O7 C142 161.9(2)
O6 Mg2 O7 C142 74.2(2)
O9 Mg2 O7 C142 -111.3(2)
O8 Mg2 O7 C142 -15.1(2)
O4 Mg2 O7 C142 -24.2(5)
C143 C144 O8 Mg2 -8.5(4)
C145 C144 O8 Mg2 171.59(17)
C143 C144 O8 Mg1 -146.9(2)
C145 C144 O8 Mg1 33.2(3)
O7 Mg2 O8 C144 13.4(2)
O6 Mg2 O8 C144 -78.5(2)
O9 Mg2 O8 C144 102.3(2)
O4 Mg2 O8 C144 -168.7(2)
O7 Mg2 O8 Mg1 161.83(7)
O6 Mg2 O8 Mg1 69.92(7)
O9 Mg2 O8 Mg1 -109.24(7)
O4 Mg2 O8 Mg1 -20.27(7)
O5 Mg1 O8 C144 71.7(2)
O3 Mg1 O8 C144 155.8(3)
O1 Mg1 O8 C144 -14.3(2)
O2 Mg1 O8 C144 -99.2(2)
O4 Mg1 O8 C144 167.7(2)
O5 Mg1 O8 Mg2 -75.45(8)
O3 Mg1 O8 Mg2 8.7(3)
O1 Mg1 O8 Mg2 -161.42(7)
O2 Mg1 O8 Mg2 113.70(8)
O4 Mg1 O8 Mg2 20.56(7)
C153 C152 O9 Mg2 -10.5(4)
C151 C152 O9 Mg2 170.46(17)
O10 Mg2 O9 C152 14.6(2)
O7 Mg2 O9 C152 -75.8(2)
O8 Mg2 O9 C152 -163.1(2)
O4 Mg2 O9 C152 117.3(2)
C153 C154 O10 Mg2 9.3(4)
C155 C154 O10 Mg2 -172.16(18)
O7 Mg2 O10 C154 75.1(2)
O6 Mg2 O10 C154 166.9(2)
O9 Mg2 O10 C154 -14.1(2)
O4 Mg2 O10 C154 -103.5(2)
